data_7030910
loop_
_publ_author_name
'Wu, Fengshou'
'Tong, Hongbo'
'Li, Zaoying'
'Lei, Wang'
'Liu, Li'
'Wong, Wai-Yeung'
'Wong, Wai-Kwok'
'Zhu, Xunjin'

_publ_section_title
;
 A white phosphorescent coordination polymer with Cu2I2 alternating units
 linked by benzo-18-crown-6.
;
_journal_issue 33
_journal_name_full 'Dalton transactions (Cambridge, England : 2003)'
_journal_page_first 12463
_journal_page_last 12466
_journal_paper_doi 10.1039/c4dt01070a
_journal_volume 43
_journal_year 2014
_chemical_formula_sum 'C32 H48 Br4 Cu2 K2 O12'
_chemical_formula_weight 1149.62
_chemical_name_systematic
; 
 ? 
;
_space_group_IT_number 14
_symmetry_cell_setting monoclinic
_symmetry_space_group_name_Hall '-P 2yn'
_symmetry_space_group_name_H-M 'P 1 21/n 1'
_atom_sites_solution_hydrogens geom
_atom_sites_solution_primary direct
_atom_sites_solution_secondary difmap
_audit_creation_method SHELXL-97
_cell_angle_alpha 90.00
_cell_angle_beta 100.936(2)
_cell_angle_gamma 90.00
_cell_formula_units_Z 2
_cell_length_a 9.9380(12)
_cell_length_b 17.818(2)
_cell_length_c 12.4460(14)
_cell_measurement_reflns_used 2595
_cell_measurement_temperature 296(2)
_cell_measurement_theta_max 22.67
_cell_measurement_theta_min 2.29
_cell_volume 2163.9(4)
_computing_structure_refinement 'SHELXL-97 (Sheldrick, 2008)'
_computing_structure_solution 'SHELXS-97 (Sheldrick, 2008)'
_diffrn_ambient_temperature 296(2)
_diffrn_measured_fraction_theta_full 1.000
_diffrn_measured_fraction_theta_max 1.000
_diffrn_measurement_device_type CCD
_diffrn_measurement_method \w-scans
_diffrn_radiation_monochromator graphite
_diffrn_radiation_source 'fine-focus sealed tube'
_diffrn_radiation_type MoK\a
_diffrn_radiation_wavelength 0.71073
_diffrn_reflns_av_R_equivalents 0.0344
_diffrn_reflns_av_sigmaI/netI 0.0378
_diffrn_reflns_limit_h_max 11
_diffrn_reflns_limit_h_min -6
_diffrn_reflns_limit_k_max 21
_diffrn_reflns_limit_k_min -19
_diffrn_reflns_limit_l_max 13
_diffrn_reflns_limit_l_min -14
_diffrn_reflns_number 11955
_diffrn_reflns_theta_full 25.05
_diffrn_reflns_theta_max 25.05
_diffrn_reflns_theta_min 2.02
_exptl_absorpt_coefficient_mu 4.921
_exptl_absorpt_correction_T_max 0.2777
_exptl_absorpt_correction_T_min 0.2375
_exptl_absorpt_correction_type multi-scan
_exptl_absorpt_process_details sadabs
_exptl_crystal_colour colorless
_exptl_crystal_density_diffrn 1.764
_exptl_crystal_density_method 'not measured'
_exptl_crystal_description block
_exptl_crystal_F_000 1144
_exptl_crystal_size_max 0.41
_exptl_crystal_size_mid 0.35
_exptl_crystal_size_min 0.35
_refine_diff_density_max 0.443
_refine_diff_density_min -0.380
_refine_diff_density_rms 0.057
_refine_ls_extinction_coef 0.0027(2)
_refine_ls_extinction_expression Fc^*^=kFc[1+0.001xFc^2^\l^3^/sin(2\q)]^-1/4^
_refine_ls_extinction_method SHELXL
_refine_ls_goodness_of_fit_ref 0.982
_refine_ls_hydrogen_treatment constr
_refine_ls_matrix_type full
_refine_ls_number_parameters 236
_refine_ls_number_reflns 3830
_refine_ls_number_restraints 0
_refine_ls_restrained_S_all 0.982
_refine_ls_R_factor_all 0.0624
_refine_ls_R_factor_gt 0.0318
_refine_ls_shift/su_max 0.000
_refine_ls_shift/su_mean 0.000
_refine_ls_structure_factor_coef Fsqd
_refine_ls_weighting_details 'calc w=1/[\s^2^(Fo^2^)+(0.0343P)^2^+0.6326P] where P=(Fo^2^+2Fc^2^)/3'
_refine_ls_weighting_scheme calc
_refine_ls_wR_factor_gt 0.0661
_refine_ls_wR_factor_ref 0.0765
_reflns_number_gt 2636
_reflns_number_total 3830
_reflns_threshold_expression >2sigma(I)
_cod_data_source_file c4dt01070a2.cif
_cod_data_source_block C2
_cod_depositor_comments 'Adding full bibliography for 7030907--7030910.cif.'
_cod_original_sg_symbol_H-M P2(1)/n
_cod_database_code 7030910

loop_
_symmetry_equiv_pos_as_xyz
'x, y, z'
'-x+1/2, y+1/2, -z+1/2'
'-x, -y, -z'
'x-1/2, -y-1/2, z-1/2'

loop_
_atom_site_label
_atom_site_type_symbol
_atom_site_fract_x
_atom_site_fract_y
_atom_site_fract_z
_atom_site_U_iso_or_equiv
_atom_site_adp_type
_atom_site_occupancy
_atom_site_symmetry_multiplicity
_atom_site_calc_flag
_atom_site_refinement_flags
K1 K 0.43788(7) 0.06259(4) 0.35939(6) 0.0435(2) Uani 1 1 d .
O1 O 0.4803(2) -0.00853(11) 0.17458(18) 0.0458(6) Uani 1 1 d .
O2 O 0.3004(2) -0.07001(13) 0.29877(19) 0.0542(6) Uani 1 1 d .
O3 O 0.2990(2) -0.01079(13) 0.51407(19) 0.0512(6) Uani 1 1 d .
O4 O 0.3533(2) 0.14561(12) 0.51376(17) 0.0492(6) Uani 1 1 d .
O5 O 0.5501(2) 0.20255(12) 0.40183(17) 0.0478(6) Uani 1 1 d .
O6 O 0.6145(2) 0.11273(12) 0.23490(17) 0.0460(6) Uani 1 1 d .
Cu1 Cu 0.09977(5) 0.19711(3) 0.35150(4) 0.06621(17) Uani 1 1 d .
Br1 Br 0.18275(5) 0.15530(3) 0.20883(4) 0.08108(18) Uani 1 1 d .
Br2 Br 0.00427(5) 0.24005(2) 0.48668(4) 0.06987(16) Uani 1 1 d .
C1 C 0.6083(4) -0.00365(19) 0.1478(2) 0.0445(9) Uani 1 1 d .
C2 C 0.6657(4) -0.0580(2) 0.0916(3) 0.0597(10) Uani 1 1 d .
H2 H 0.6168 -0.1012 0.0669 0.072 Uiso 1 1 calc R
C3 C 0.7977(5) -0.0473(3) 0.0723(3) 0.0741(13) Uani 1 1 d .
H3 H 0.8372 -0.0839 0.0349 0.089 Uiso 1 1 calc R
C4 C 0.8698(5) 0.0158(3) 0.1072(3) 0.0742(13) Uani 1 1 d .
H4 H 0.9580 0.0220 0.0936 0.089 Uiso 1 1 calc R
C5 C 0.8122(4) 0.0709(2) 0.1628(3) 0.0577(10) Uani 1 1 d .
H5 H 0.8618 0.1140 0.1869 0.069 Uiso 1 1 calc R
C6 C 0.6810(3) 0.0617(2) 0.1824(2) 0.0432(8) Uani 1 1 d .
C7 C 0.4005(4) -0.07442(19) 0.1413(3) 0.0533(10) Uani 1 1 d .
H7A H 0.4498 -0.1189 0.1716 0.064 Uiso 1 1 calc R
H7B H 0.3815 -0.0786 0.0622 0.064 Uiso 1 1 calc R
C8 C 0.2702(4) -0.0671(2) 0.1829(3) 0.0589(10) Uani 1 1 d .
H8A H 0.2261 -0.0199 0.1588 0.071 Uiso 1 1 calc R
H8B H 0.2084 -0.1076 0.1544 0.071 Uiso 1 1 calc R
C9 C 0.1799(4) -0.0681(2) 0.3456(3) 0.0665(11) Uani 1 1 d .
H9A H 0.1198 -0.1094 0.3177 0.080 Uiso 1 1 calc R
H9B H 0.1309 -0.0215 0.3268 0.080 Uiso 1 1 calc R
C10 C 0.2224(4) -0.0744(2) 0.4661(3) 0.0633(11) Uani 1 1 d .
H10A H 0.1414 -0.0800 0.4983 0.076 Uiso 1 1 calc R
H10B H 0.2778 -0.1192 0.4833 0.076 Uiso 1 1 calc R
C11 C 0.2175(4) 0.0445(2) 0.5533(3) 0.0577(10) Uani 1 1 d .
H11A H 0.1732 0.0229 0.6092 0.069 Uiso 1 1 calc R
H11B H 0.1467 0.0619 0.4939 0.069 Uiso 1 1 calc R
C12 C 0.3052(4) 0.1088(2) 0.6000(3) 0.0593(10) Uani 1 1 d .
H12A H 0.2526 0.1434 0.6358 0.071 Uiso 1 1 calc R
H12B H 0.3821 0.0908 0.6539 0.071 Uiso 1 1 calc R
C13 C 0.4309(4) 0.2108(2) 0.5493(3) 0.0587(10) Uani 1 1 d .
H13A H 0.5146 0.1970 0.5991 0.070 Uiso 1 1 calc R
H13B H 0.3786 0.2440 0.5875 0.070 Uiso 1 1 calc R
C14 C 0.4645(4) 0.2494(2) 0.4519(3) 0.0578(10) Uani 1 1 d .
H14A H 0.3808 0.2605 0.4002 0.069 Uiso 1 1 calc R
H14B H 0.5109 0.2964 0.4738 0.069 Uiso 1 1 calc R
C15 C 0.5800(4) 0.23375(19) 0.3043(3) 0.0571(10) Uani 1 1 d .
H15A H 0.6191 0.2834 0.3187 0.069 Uiso 1 1 calc R
H15B H 0.4965 0.2382 0.2498 0.069 Uiso 1 1 calc R
C16 C 0.6792(4) 0.18383(19) 0.2627(3) 0.0525(10) Uani 1 1 d .
H16A H 0.7058 0.2060 0.1987 0.063 Uiso 1 1 calc R
H16B H 0.7609 0.1773 0.3184 0.063 Uiso 1 1 calc R

loop_
_atom_site_aniso_label
_atom_site_aniso_U_11
_atom_site_aniso_U_22
_atom_site_aniso_U_33
_atom_site_aniso_U_23
_atom_site_aniso_U_13
_atom_site_aniso_U_12
K1 0.0459(4) 0.0398(4) 0.0470(4) -0.0032(3) 0.0140(4) -0.0043(3)
O1 0.0506(15) 0.0408(13) 0.0470(14) -0.0096(11) 0.0116(12) -0.0075(11)
O2 0.0515(15) 0.0569(16) 0.0518(15) 0.0037(12) 0.0038(13) -0.0155(12)
O3 0.0464(14) 0.0494(15) 0.0594(15) 0.0089(12) 0.0139(13) 0.0004(12)
O4 0.0603(15) 0.0497(15) 0.0404(13) -0.0018(11) 0.0161(12) -0.0024(12)
O5 0.0601(16) 0.0390(13) 0.0462(14) 0.0001(11) 0.0148(12) -0.0007(12)
O6 0.0485(14) 0.0418(14) 0.0506(14) -0.0042(11) 0.0169(12) -0.0097(11)
Cu1 0.0676(3) 0.0608(3) 0.0671(3) 0.0001(2) 0.0048(3) 0.0025(3)
Br1 0.0783(3) 0.1007(4) 0.0570(3) -0.0018(2) -0.0054(2) 0.0264(3)
Br2 0.0728(3) 0.0623(3) 0.0737(3) -0.0007(2) 0.0118(2) 0.0015(2)
C1 0.054(2) 0.050(2) 0.0285(17) 0.0018(16) 0.0054(17) 0.0069(18)
C2 0.077(3) 0.059(2) 0.044(2) -0.0019(18) 0.014(2) 0.018(2)
C3 0.084(3) 0.085(3) 0.060(3) 0.010(2) 0.031(3) 0.038(3)
C4 0.055(3) 0.105(4) 0.067(3) 0.014(3) 0.022(2) 0.023(3)
C5 0.049(2) 0.076(3) 0.049(2) 0.006(2) 0.0096(19) 0.002(2)
C6 0.044(2) 0.053(2) 0.0328(18) 0.0050(16) 0.0072(17) 0.0037(18)
C7 0.070(3) 0.043(2) 0.043(2) -0.0103(16) 0.0007(19) -0.0070(19)
C8 0.056(2) 0.056(2) 0.059(2) -0.0058(19) -0.002(2) -0.022(2)
C9 0.050(2) 0.073(3) 0.075(3) 0.006(2) 0.009(2) -0.021(2)
C10 0.063(3) 0.056(3) 0.075(3) 0.017(2) 0.022(2) -0.011(2)
C11 0.053(2) 0.064(3) 0.061(2) 0.017(2) 0.023(2) 0.011(2)
C12 0.065(3) 0.064(3) 0.051(2) 0.008(2) 0.018(2) 0.019(2)
C13 0.071(3) 0.053(2) 0.054(2) -0.0163(19) 0.016(2) -0.002(2)
C14 0.067(3) 0.041(2) 0.065(2) -0.0099(19) 0.012(2) -0.0005(19)
C15 0.080(3) 0.038(2) 0.055(2) 0.0061(18) 0.018(2) -0.012(2)
C16 0.057(2) 0.053(2) 0.049(2) 0.0019(18) 0.0148(19) -0.0195(19)

loop_
_atom_type_symbol
_atom_type_description
_atom_type_scat_dispersion_real
_atom_type_scat_dispersion_imag
_atom_type_scat_source
C C 0.0033 0.0016 'International Tables Vol C Tables 4.2.6.8 and 6.1.1.4'
H H 0.0000 0.0000 'International Tables Vol C Tables 4.2.6.8 and 6.1.1.4'
O O 0.0106 0.0060 'International Tables Vol C Tables 4.2.6.8 and 6.1.1.4'
K K 0.2009 0.2494 'International Tables Vol C Tables 4.2.6.8 and 6.1.1.4'
Cu Cu 0.3201 1.2651 'International Tables Vol C Tables 4.2.6.8 and 6.1.1.4'
Br Br -0.2901 2.4595 'International Tables Vol C Tables 4.2.6.8 and 6.1.1.4'

loop_
_geom_angle_atom_site_label_1
_geom_angle_atom_site_label_2
_geom_angle_atom_site_label_3
_geom_angle
_geom_angle_site_symmetry_1
_geom_angle_site_symmetry_3
O4 K1 O6 123.63(7) . .
O4 K1 O1 168.35(8) . .
O6 K1 O1 56.59(7) . .
O4 K1 O5 62.10(7) . .
O6 K1 O5 61.66(7) . .
O1 K1 O5 117.55(7) . .
O4 K1 O2 117.47(7) . .
O6 K1 O2 117.86(7) . .
O1 K1 O2 61.30(7) . .
O5 K1 O2 173.12(8) . .
O4 K1 O3 61.16(7) . .
O6 K1 O3 167.56(7) . .
O1 K1 O3 121.46(7) . .
O5 K1 O3 120.81(7) . .
O2 K1 O3 61.33(7) . .
O4 K1 O3 99.06(7) . 3_656
O6 K1 O3 78.59(7) . 3_656
O1 K1 O3 92.40(7) . 3_656
O5 K1 O3 83.92(7) . 3_656
O2 K1 O3 102.82(7) . 3_656
O3 K1 O3 89.42(7) . 3_656
O4 K1 Br1 79.58(5) . .
O6 K1 Br1 91.24(5) . .
O1 K1 Br1 88.78(5) . .
O5 K1 Br1 83.96(5) . .
O2 K1 Br1 89.21(6) . .
O3 K1 Br1 101.10(5) . .
O3 K1 Br1 166.88(5) 3_656 .
O4 K1 K1 77.01(5) . 3_656
O6 K1 K1 122.75(6) . 3_656
O1 K1 K1 113.19(5) . 3_656
O5 K1 K1 106.39(5) . 3_656
O2 K1 K1 79.78(5) . 3_656
O3 K1 K1 45.18(5) . 3_656
O3 K1 K1 44.24(5) 3_656 3_656
Br1 K1 K1 145.60(3) . 3_656
C1 O1 C7 117.9(3) . .
C1 O1 K1 118.18(19) . .
C7 O1 K1 117.28(18) . .
C8 O2 C9 112.5(3) . .
C8 O2 K1 104.19(18) . .
C9 O2 K1 106.1(2) . .
C11 O3 C10 113.6(3) . .
C11 O3 K1 106.96(19) . .
C10 O3 K1 111.38(19) . .
C11 O3 K1 122.8(2) . 3_656
C10 O3 K1 108.9(2) . 3_656
K1 O3 K1 90.58(7) . 3_656
C13 O4 C12 112.6(3) . .
C13 O4 K1 116.68(19) . .
C12 O4 K1 119.0(2) . .
C14 O5 C15 112.7(3) . .
C14 O5 K1 111.34(19) . .
C15 O5 K1 109.60(18) . .
C6 O6 C16 118.0(3) . .
C6 O6 K1 118.77(19) . .
C16 O6 K1 117.67(18) . .
Br2 Cu1 Br1 176.34(3) . .
Cu1 Br1 K1 94.34(2) . .
C2 C1 O1 124.6(3) . .
C2 C1 C6 120.2(3) . .
O1 C1 C6 115.2(3) . .
C1 C2 C3 119.0(4) . .
C1 C2 H2 120.5 . .
C3 C2 H2 120.5 . .
C4 C3 C2 121.1(4) . .
C4 C3 H3 119.5 . .
C2 C3 H3 119.5 . .
C3 C4 C5 120.2(4) . .
C3 C4 H4 119.9 . .
C5 C4 H4 119.9 . .
C6 C5 C4 119.7(4) . .
C6 C5 H5 120.1 . .
C4 C5 H5 120.1 . .
O6 C6 C5 124.4(3) . .
O6 C6 C1 115.8(3) . .
C5 C6 C1 119.7(3) . .
O1 C7 C8 107.4(3) . .
O1 C7 H7A 110.2 . .
C8 C7 H7A 110.2 . .
O1 C7 H7B 110.2 . .
C8 C7 H7B 110.2 . .
H7A C7 H7B 108.5 . .
O2 C8 C7 108.7(3) . .
O2 C8 H8A 110.0 . .
C7 C8 H8A 110.0 . .
O2 C8 H8B 110.0 . .
C7 C8 H8B 110.0 . .
H8A C8 H8B 108.3 . .
O2 C9 C10 108.1(3) . .
O2 C9 H9A 110.1 . .
C10 C9 H9A 110.1 . .
O2 C9 H9B 110.1 . .
C10 C9 H9B 110.1 . .
H9A C9 H9B 108.4 . .
O3 C10 C9 112.8(3) . .
O3 C10 H10A 109.0 . .
C9 C10 H10A 109.0 . .
O3 C10 H10B 109.0 . .
C9 C10 H10B 109.0 . .
H10A C10 H10B 107.8 . .
O3 C11 C12 109.8(3) . .
O3 C11 H11A 109.7 . .
C12 C11 H11A 109.7 . .
O3 C11 H11B 109.7 . .
C12 C11 H11B 109.7 . .
H11A C11 H11B 108.2 . .
O4 C12 C11 108.5(3) . .
O4 C12 H12A 110.0 . .
C11 C12 H12A 110.0 . .
O4 C12 H12B 110.0 . .
C11 C12 H12B 110.0 . .
H12A C12 H12B 108.4 . .
O4 C13 C14 108.6(3) . .
O4 C13 H13A 110.0 . .
C14 C13 H13A 110.0 . .
O4 C13 H13B 110.0 . .
C14 C13 H13B 110.0 . .
H13A C13 H13B 108.4 . .
O5 C14 C13 109.4(3) . .
O5 C14 H14A 109.8 . .
C13 C14 H14A 109.8 . .
O5 C14 H14B 109.8 . .
C13 C14 H14B 109.8 . .
H14A C14 H14B 108.2 . .
O5 C15 C16 108.8(3) . .
O5 C15 H15A 109.9 . .
C16 C15 H15A 109.9 . .
O5 C15 H15B 109.9 . .
C16 C15 H15B 109.9 . .
H15A C15 H15B 108.3 . .
O6 C16 C15 108.4(3) . .
O6 C16 H16A 110.0 . .
C15 C16 H16A 110.0 . .
O6 C16 H16B 110.0 . .
C15 C16 H16B 110.0 . .
H16A C16 H16B 108.4 . .

loop_
_geom_bond_atom_site_label_1
_geom_bond_atom_site_label_2
_geom_bond_distance
_geom_bond_site_symmetry_2
K1 O4 2.683(2) .
K1 O6 2.704(2) .
K1 O1 2.728(2) .
K1 O5 2.742(2) .
K1 O2 2.762(2) .
K1 O3 2.886(2) .
K1 O3 2.934(3) 3_656
K1 Br1 3.2964(9) .
K1 K1 4.1365(15) 3_656
O1 C1 1.378(4) .
O1 C7 1.433(4) .
O2 C8 1.418(4) .
O2 C9 1.428(4) .
O3 C11 1.420(4) .
O3 C10 1.432(4) .
O3 K1 2.934(3) 3_656
O4 C13 1.418(4) .
O4 C12 1.417(4) .
O5 C14 1.419(4) .
O5 C15 1.417(4) .
O6 C6 1.362(4) .
O6 C16 1.433(4) .
Cu1 Br2 2.2187(7) .
Cu1 Br1 2.2234(7) .
C1 C2 1.380(5) .
C1 C6 1.394(5) .
C2 C3 1.390(6) .
C2 H2 0.9300 .
C3 C4 1.359(6) .
C3 H3 0.9300 .
C4 C5 1.387(5) .
C4 H4 0.9300 .
C5 C6 1.381(5) .
C5 H5 0.9300 .
C7 C8 1.487(5) .
C7 H7A 0.9700 .
C7 H7B 0.9700 .
C8 H8A 0.9700 .
C8 H8B 0.9700 .
C9 C10 1.483(5) .
C9 H9A 0.9700 .
C9 H9B 0.9700 .
C10 H10A 0.9700 .
C10 H10B 0.9700 .
C11 C12 1.489(5) .
C11 H11A 0.9700 .
C11 H11B 0.9700 .
C12 H12A 0.9700 .
C12 H12B 0.9700 .
C13 C14 1.486(5) .
C13 H13A 0.9700 .
C13 H13B 0.9700 .
C14 H14A 0.9700 .
C14 H14B 0.9700 .
C15 C16 1.492(5) .
C15 H15A 0.9700 .
C15 H15B 0.9700 .
C16 H16A 0.9700 .
C16 H16B 0.9700 .
